data_7000924
loop_
_publ_author_name
'Bowmaker, Graham A.'
'Pakawatchai, Chaveng'
'Saithong, Saowanit'
'Skelton, Brian W.'
'White, Allan H.'

_publ_section_title
;
 1&#x2009;:&#x2009;1 complexes of silver(i) thiocyanate with
 (substituted) thiourea ligands
;
_journal_issue 14
_journal_name_full 'Dalton Transactions'
_journal_page_first 2588
_journal_page_last 2598
_journal_paper_doi 10.1039/b819096h
_journal_year 2009
_chemical_formula_moiety 'C6 H16 Ag2 N10 S6'
_chemical_formula_sum 'C6 H16 Ag2 N10 S6'
_chemical_formula_weight 636.45
_chemical_name_systematic
;
?
;
_space_group_IT_number 15
_symmetry_cell_setting monoclinic
_symmetry_space_group_name_Hall '-C 2yc'
_symmetry_space_group_name_H-M 'C 1 2/c 1'
_atom_sites_solution_hydrogens geom
_atom_sites_solution_primary direct
_atom_sites_solution_secondary difmap
_audit_creation_date 2008-06-08T21:08:35-00:00
_audit_creation_method 'WinGX routine CIF_UPDATE'
_cell_angle_alpha 90
_cell_angle_beta 111.889(5)
_cell_angle_gamma 90
_cell_formula_units_Z 4
_cell_length_a 11.0271(4)
_cell_length_b 13.7937(6)
_cell_length_c 13.6913(8)
_cell_measurement_reflns_used 12007
_cell_measurement_temperature 100(2)
_cell_measurement_theta_max 40.6635
_cell_measurement_theta_min 2.9383
_cell_volume 1932.38(17)
_computing_cell_refinement
;
CrysAlis RED, Oxford Diffraction Ltd.,
Version 1.171.32.15 (release 10-01-2008 CrysAlis171 .NET)
(compiled Jan 10 2008,16:37:18)
;
_computing_data_collection
;
CrysAlis CCD, Oxford Diffraction Ltd.,
Version 1.171.32.15 (release 10-01-2008 CrysAlis171 .NET)
(compiled Jan 10 2008,16:37:18)
;
_computing_data_reduction
;
CrysAlis RED, Oxford Diffraction Ltd.,
Version 1.171.32.15 (release 10-01-2008 CrysAlis171 .NET)
(compiled Jan 10 2008,16:37:18)
;
_computing_structure_refinement 'SHELXL-97 (Sheldrick, 1997)'
_diffrn_ambient_temperature 100(2)
_diffrn_detector_area_resol_mean 16.0009
_diffrn_measured_fraction_theta_full 0.999
_diffrn_measured_fraction_theta_max 0.985
_diffrn_measurement_device_type
;
Oxford Diffraction Xcalibur diffractometer
;
_diffrn_measurement_method '\w scans'
_diffrn_orient_matrix_UB_11 0.0548109173
_diffrn_orient_matrix_UB_12 0.0185142725
_diffrn_orient_matrix_UB_13 0.0419640586
_diffrn_orient_matrix_UB_21 -0.0334728037
_diffrn_orient_matrix_UB_22 0.0443272275
_diffrn_orient_matrix_UB_23 -0.0025443199
_diffrn_orient_matrix_UB_31 -0.0258476205
_diffrn_orient_matrix_UB_32 -0.0181277243
_diffrn_orient_matrix_UB_33 0.0365920917
_diffrn_radiation_monochromator graphite
_diffrn_radiation_type MoK\a
_diffrn_radiation_wavelength 0.71073
_diffrn_reflns_av_R_equivalents 0.0329
_diffrn_reflns_av_unetI/netI 0.0348
_diffrn_reflns_limit_h_max 20
_diffrn_reflns_limit_h_min -20
_diffrn_reflns_limit_k_max 25
_diffrn_reflns_limit_k_min -24
_diffrn_reflns_limit_l_max 25
_diffrn_reflns_limit_l_min -23
_diffrn_reflns_number 26113
_diffrn_reflns_theta_full 40
_diffrn_reflns_theta_max 40.89
_diffrn_reflns_theta_min 2.95
_exptl_absorpt_coefficient_mu 2.688
_exptl_absorpt_correction_T_max 1
_exptl_absorpt_correction_T_min 0.89415
_exptl_absorpt_correction_type multi-scan
_exptl_absorpt_process_details
;
CrysAlis RED, Oxford Diffraction Ltd.,
Version 1.171.32.15 (release 10-01-2008 CrysAlis171 .NET)
(compiled Jan 10 2008,16:37:18)
Empirical absorption correction using spherical harmonics,
implemented in SCALE3 ABSPACK scaling algorithm.
;
_exptl_crystal_colour colourless
_exptl_crystal_density_diffrn 2.187
_exptl_crystal_density_method 'not measured'
_exptl_crystal_description rod
_exptl_crystal_F_000 1248
_exptl_crystal_size_max 0.27
_exptl_crystal_size_mid 0.12
_exptl_crystal_size_min 0.1
_refine_diff_density_max 1.354
_refine_diff_density_min -0.696
_refine_diff_density_rms 0.174
_refine_ls_extinction_method none
_refine_ls_goodness_of_fit_ref 0.937
_refine_ls_hydrogen_treatment constr
_refine_ls_matrix_type full
_refine_ls_number_parameters 109
_refine_ls_number_reflns 6232
_refine_ls_number_restraints 0
_refine_ls_restrained_S_all 0.937
_refine_ls_R_factor_all 0.0388
_refine_ls_R_factor_gt 0.0264
_refine_ls_shift/su_max 0.002
_refine_ls_shift/su_mean 0
_refine_ls_structure_factor_coef Fsqd
_refine_ls_weighting_details 'calc w=1/[\s^2^(Fo^2^)+(0.0287P)^2^+0.0000P] where P=(Fo^2^+2Fc^2^)/3'
_refine_ls_weighting_scheme calc
_refine_ls_wR_factor_gt 0.056
_refine_ls_wR_factor_ref 0.0579
_reflns_number_gt 4889
_reflns_number_total 6232
_reflns_threshold_expression I>2sigma(I)
_cod_data_source_file b819096h.txt
_cod_data_source_block gb0833
_cod_original_cell_volume 1932.38(16)
_cod_database_code 7000924

loop_
_symmetry_equiv_pos_as_xyz
'x, y, z'
'-x, y, -z+1/2'
'x+1/2, y+1/2, z'
'-x+1/2, y+1/2, -z+1/2'
'-x, -y, -z'
'x, -y, z-1/2'
'-x+1/2, -y+1/2, -z'
'x+1/2, -y+1/2, z-1/2'

loop_
_atom_site_label
_atom_site_type_symbol
_atom_site_fract_x
_atom_site_fract_y
_atom_site_fract_z
_atom_site_U_iso_or_equiv
_atom_site_adp_type
_atom_site_occupancy
_atom_site_symmetry_multiplicity
_atom_site_calc_flag
_atom_site_refinement_flags
_atom_site_disorder_assembly
_atom_site_disorder_group
Ag1 Ag 0.013343(9) 0.543590(7) 0.104922(8) 0.01525(3) Uani 1 1 d . . .
S1 S 0.11285(3) 0.38058(2) 0.11840(2) 0.01127(5) Uani 1 1 d . . .
C1 C 0.00348(11) 0.29244(9) 0.12244(9) 0.01085(18) Uani 1 1 d . . .
N11 N 0.03901(11) 0.20038(8) 0.12951(10) 0.0165(2) Uani 1 1 d . . .
H11A H -0.0158 0.1548 0.1317 0.02 Uiso 1 1 calc R . .
H11B H 0.1175 0.1847 0.132 0.02 Uiso 1 1 calc R . .
N12 N -0.11451(10) 0.31449(8) 0.11876(9) 0.01475(19) Uani 1 1 d . . .
H12A H -0.1683 0.2682 0.121 0.018 Uiso 1 1 calc R . .
H12B H -0.1394 0.3755 0.1141 0.018 Uiso 1 1 calc R . .
S2 S 0.14552(3) 0.69170(2) 0.16403(2) 0.01245(5) Uani 1 1 d . . .
C2 C 0.04062(12) 0.78765(9) 0.14612(9) 0.01112(18) Uani 1 1 d . . .
N21 N 0.08908(11) 0.87608(8) 0.17347(9) 0.01528(19) Uani 1 1 d . . .
H21A H 0.036 0.9259 0.1641 0.018 Uiso 1 1 calc R . .
H21B H 0.1742 0.8849 0.2009 0.018 Uiso 1 1 calc R . .
N22 N -0.08818(10) 0.77673(8) 0.10493(8) 0.01390(18) Uani 1 1 d . . .
H22A H -0.1395 0.8275 0.0963 0.017 Uiso 1 1 calc R . .
H22B H -0.1223 0.7188 0.0863 0.017 Uiso 1 1 calc R . .
S3 S -0.22173(3) 0.54718(2) 0.10776(3) 0.01301(5) Uani 1 1 d . . .
C3 C -0.30606(12) 0.50422(9) -0.01168(11) 0.0142(2) Uani 1 1 d . . .
N3 N -0.36752(12) 0.47532(9) -0.09544(10) 0.0202(2) Uani 1 1 d . . .

loop_
_atom_site_aniso_label
_atom_site_aniso_U_11
_atom_site_aniso_U_22
_atom_site_aniso_U_33
_atom_site_aniso_U_23
_atom_site_aniso_U_13
_atom_site_aniso_U_12
Ag1 0.01235(4) 0.01017(4) 0.02246(5) -0.00192(3) 0.00562(3) -0.00115(3)
S1 0.00956(11) 0.00978(11) 0.01462(13) 0.00092(9) 0.00470(10) -0.00030(9)
C1 0.0108(5) 0.0105(4) 0.0110(5) 0.0002(3) 0.0038(4) -0.0002(3)
N11 0.0142(5) 0.0093(4) 0.0280(6) -0.0003(4) 0.0101(4) -0.0003(3)
N12 0.0120(4) 0.0111(4) 0.0227(5) 0.0027(4) 0.0083(4) 0.0002(3)
S2 0.00951(12) 0.01032(11) 0.01699(13) -0.00103(9) 0.00432(10) -0.00063(9)
C2 0.0125(5) 0.0106(4) 0.0112(5) 0.0008(4) 0.0054(4) -0.0006(4)
N21 0.0143(5) 0.0102(4) 0.0203(5) -0.0009(4) 0.0052(4) -0.0014(3)
N22 0.0110(4) 0.0109(4) 0.0183(5) -0.0007(3) 0.0036(4) 0.0008(3)
S3 0.01100(12) 0.01209(12) 0.01660(13) -0.00008(10) 0.00591(10) 0.00010(9)
C3 0.0112(5) 0.0110(5) 0.0202(6) 0.0018(4) 0.0056(4) -0.0001(4)
N3 0.0163(5) 0.0164(5) 0.0243(6) -0.0005(4) 0.0033(4) -0.0017(4)

loop_
_atom_type_symbol
_atom_type_description
_atom_type_scat_dispersion_real
_atom_type_scat_dispersion_imag
_atom_type_scat_source
C C 0.0033 0.0016 'International Tables Vol C Tables 4.2.6.8 and 6.1.1.4'
H H 0 0 'International Tables Vol C Tables 4.2.6.8 and 6.1.1.4'
N N 0.0061 0.0033 'International Tables Vol C Tables 4.2.6.8 and 6.1.1.4'
S S 0.1246 0.1234 'International Tables Vol C Tables 4.2.6.8 and 6.1.1.4'
Ag Ag -0.8971 1.1015 'International Tables Vol C Tables 4.2.6.8 and 6.1.1.4'

loop_
_geom_angle_atom_site_label_1
_geom_angle_atom_site_label_2
_geom_angle_atom_site_label_3
_geom_angle
_geom_angle_site_symmetry_1
_geom_angle_site_symmetry_3
_geom_angle_publ_flag
S2 Ag1 S1 122.439(11) . . ?
S2 Ag1 S3 116.674(10) . . ?
S1 Ag1 S3 115.538(10) . . ?
S2 Ag1 Ag1 118.521(9) . 5_565 ?
S1 Ag1 Ag1 66.034(8) . 5_565 ?
S3 Ag1 Ag1 106.045(10) . 5_565 ?
C1 S1 Ag1 110.23(4) . . ?
N12 C1 N11 119.06(11) . . ?
N12 C1 S1 121.80(9) . . ?
N11 C1 S1 119.14(9) . . ?
C1 N11 H11A 120 . . ?
C1 N11 H11B 120 . . ?
H11A N11 H11B 120 . . ?
C1 N12 H12A 120 . . ?
C1 N12 H12B 120 . . ?
H12A N12 H12B 120 . . ?
C2 S2 Ag1 107.94(4) . . ?
N22 C2 N21 118.58(11) . . ?
N22 C2 S2 122.11(9) . . ?
N21 C2 S2 119.31(9) . . ?
C2 N21 H21A 120 . . ?
C2 N21 H21B 120 . . ?
H21A N21 H21B 120 . . ?
C2 N22 H22A 120 . . ?
C2 N22 H22B 120 . . ?
H22A N22 H22B 120 . . ?
C3 S3 Ag1 99.99(4) . . ?
N3 C3 S3 178.49(13) . . ?

loop_
_geom_bond_atom_site_label_1
_geom_bond_atom_site_label_2
_geom_bond_distance
_geom_bond_site_symmetry_2
_geom_bond_publ_flag
Ag1 S2 2.4646(3) . ?
Ag1 S1 2.4785(3) . ?
Ag1 S3 2.6074(3) . ?
Ag1 S1 3.0343(3) 5_565 ?
Ag1 Ag1 3.0260(2) 5_565 ?
S1 C1 1.7278(12) . ?
C1 N12 1.3188(16) . ?
C1 N11 1.3218(16) . ?
N11 H11A 0.88 . ?
N11 H11B 0.88 . ?
N12 H12A 0.88 . ?
N12 H12B 0.88 . ?
S2 C2 1.7141(12) . ?
C2 N22 1.3269(16) . ?
C2 N21 1.3283(16) . ?
N21 H21A 0.88 . ?
N21 H21B 0.88 . ?
N22 H22A 0.88 . ?
N22 H22B 0.88 . ?
S3 C3 1.6602(14) . ?
C3 N3 1.1636(18) . ?
